data_1537539
loop_
_publ_author_name
'Kokunov, Yu.V.'
'Gorbunova, Yu.E.'
'Detkov, D.G.'

_publ_section_title
;
 Tin(II) oxalate and oxalatofluoride polymeric compounds. Synthesis and
 crystal structure of (H3 N (C H2)2 N H3)0.5 (Sn F (C2 O4)) * (H2 O) and
 (H3 N (C H2)2 N H3) (Sn2 (C2 O4)3) * 0.5(H2 O)
;
_journal_name_full 'Zhurnal Neorganicheskoi Khimii'
_journal_page_first 1094
_journal_page_last 1100
_journal_volume 49
_journal_year 2004
_chemical_formula_sum 'C8 H12 N2 O13 Sn2'
_chemical_name_systematic '(N H3 (C H2)2 N H3) (Sn2 (C2 O4)3) (H2 O)'
_space_group_IT_number 13
_symmetry_space_group_name_Hall '-P 2yc'
_symmetry_space_group_name_H-M 'P 1 2/c 1'
_cell_angle_alpha 90
_cell_angle_beta 110.11
_cell_angle_gamma 90
_cell_formula_units_Z 2
_cell_length_a 10.161
_cell_length_b 6.141
_cell_length_c 14.165
_cell_volume 829.991
_citation_journal_id_ASTM ZNOKAQ
_cod_data_source_file Kokunov_ZNOKAQ_2004_571.cif
_cod_data_source_block C8H12N2O13Sn2
_cod_original_cell_volume 829.9913
_cod_database_code 1537539

loop_
_symmetry_equiv_pos_as_xyz
x,y,z
-x,y,-z+1/2
-x,-y,-z
x,-y,z-1/2

loop_
_atom_site_label
_atom_site_type_symbol
_atom_site_fract_x
_atom_site_fract_y
_atom_site_fract_z
_atom_site_occupancy
_atom_site_U_iso_or_equiv
O3 O-2 0.2801 0.858 0.1449 1 0.0
O1 O-2 0.345 0.3037 0.1319 1 0.0
O2 O-2 0.1334 0.573 0.1067 1 0.0
O7 O-2 0 0.769 0.25 1 0.0
N1 N-3 0.5647 0.018 0.1403 1 0.0
O4 O-2 0.4903 0.578 0.139 1 0.0
H5 H-1 0.587 0.183 0.024 1 0.0
C3 C+3 0.0776 0.226 0.2858 1 0.0
H4 H-1 0.643 -0.055 0.032 1 0.0
C1 C+3 0.254 0.662 0.129 1 0.0
Sn1 Sn+2 0.11907 0.21344 0.0816 1 0.0
H3 H+1 0.548 -0.121 0.152 1 0.0
C2 C+3 0.3754 0.504 0.1333 1 0.0
H1 H+1 0.647 0.061 0.185 1 0.0
O6 O-2 -0.0992 0.248 0.1237 1 0.0
C4 C+3 0.5689 0.035 0.0377 1 0.0
O5 O-2 0.1706 0.207 0.2448 1 0.0
H2 H+1 0.496 0.104 0.146 1 0.0
